data_3000284
loop_
_publ_author_name
'Rakovsk\'y, Erik'
'\<Sebesta, Radovan'
'Palchykov, Vitalii'

_journal_name_full 'To be published'
_chemical_formula_sum 'C37 H38 N2 O6'
_chemical_name_systematic
;
ethyl-2-((3S*,3'S*,4'R*,5'S*)-1-benzyl-3'-(4-methoxyphenyl)-2-oxo-
5'-phenylspiro[indoline-3,2'-pyrrolidin]-4'-yl)-2-oxoacetate 
ethanol solvate
;
_space_group_name_Hall '-P 2ybc'
_space_group_name_H-M_alt 'P 1 21/c 1'
_cell_angle_alpha 90
_cell_angle_beta 93.274(3)
_cell_angle_gamma 90
_cell_length_a 7.9603(3)
_cell_length_b 13.4478(6)
_cell_length_c 28.8213(12)
_cell_measurement_temperature 100
_cell_volume 3080.2(2)
_diffrn_ambient_temperature 100.15
_diffrn_radiation_probe x-ray
_diffrn_radiation_type CuK\a
_diffrn_radiation_wavelength 1.54186
_refine_ls_goodness_of_fit_ref 1.046
_refine_ls_R_factor_all 0.0481
_refine_ls_R_factor_gt 0.0406
_refine_ls_wR_factor_gt 0.0985
_refine_ls_wR_factor_ref 0.1032
_cod_database_code 3000284
_cod_hold_until_date 2021-06-04

loop_
_atom_site_label
_atom_site_fract_x
_atom_site_fract_y
_atom_site_fract_z
? ? ? ?
